data_7032584
loop_
_publ_author_name
'Hawes, Chris S.'
'Kruger, Paul E.'

_publ_section_title
;
 Discrete and polymeric Cu(ii) complexes featuring substituted indazole
 ligands: their synthesis and structural chemistry.
;
_journal_issue 43
_journal_name_full 'Dalton transactions (Cambridge, England : 2003)'
_journal_page_first 16450
_journal_page_last 16458
_journal_paper_doi 10.1039/c4dt02428a
_journal_volume 43
_journal_year 2014
_chemical_formula_moiety 'C36 H32 Cu3 N10 O16, 2.25(C6 H6), 2(H2 O)'
_chemical_formula_sum 'C49.5 H49.5 Cu3 N10 O18'
_chemical_formula_weight 1263.11
_chemical_name_systematic
;
 ? 
;
_space_group_crystal_system triclinic
_space_group_IT_number 2
_space_group_name_Hall '-P 1'
_space_group_name_H-M_alt 'P -1'
_symmetry_space_group_name_Hall '-P 1'
_symmetry_space_group_name_H-M 'P -1'
_atom_sites_solution_hydrogens geom
_atom_sites_solution_primary direct
_atom_sites_solution_secondary difmap
_audit_creation_date 2014-04-25
_audit_creation_method
;
Olex2 1.2
(compiled 2014.03.20 svn.r2914 for OlexSys, GUI svn.r4816)
;
_cell_angle_alpha 105.934(4)
_cell_angle_beta 101.559(4)
_cell_angle_gamma 104.354(4)
_cell_formula_units_Z 1
_cell_length_a 10.2213(6)
_cell_length_b 11.4215(5)
_cell_length_c 14.0872(7)
_cell_measurement_reflns_used 9142
_cell_measurement_temperature 120.0(10)
_cell_measurement_theta_max 73.7592
_cell_measurement_theta_min 3.4044
_cell_volume 1467.04(15)
_computing_cell_refinement
;
CrysAlisPro, Agilent Technologies,
Version 1.171.35.19 (release 27-10-2011 CrysAlis171 .NET)
(compiled Oct 27 2011,15:02:11)
;
_computing_data_collection
;
CrysAlisPro, Agilent Technologies,
Version 1.171.35.19 (release 27-10-2011 CrysAlis171 .NET)
(compiled Oct 27 2011,15:02:11)
;
_computing_data_reduction
;
CrysAlisPro, Agilent Technologies,
Version 1.171.35.19 (release 27-10-2011 CrysAlis171 .NET)
(compiled Oct 27 2011,15:02:11)
;
_computing_molecular_graphics 'Olex2 (Dolomanov et al., 2009)'
_computing_publication_material 'Olex2 (Dolomanov et al., 2009)'
_computing_structure_refinement 'XL (Sheldrick, 2008)'
_computing_structure_solution 'XS (Sheldrick, 2008)'
_diffrn_ambient_temperature 120.0(10)
_diffrn_detector_area_resol_mean 10.6501
_diffrn_measured_fraction_theta_full 0.988
_diffrn_measured_fraction_theta_max 0.962
_diffrn_measurement_details
;
  1 omega -114.00  -12.00   1.0000    3.0000
omega____ theta____ kappa____ phi______ frames
    -      -39.6512  -57.0000   30.0000 102

  2 omega -104.00  -10.00   1.0000    3.0000
omega____ theta____ kappa____ phi______ frames
    -      -39.6512  -57.0000 -150.0000 94

  3 omega  -42.00   36.00   1.0000    3.0000
omega____ theta____ kappa____ phi______ frames
    -      -39.6512   37.0000 -180.0000 78

  4 omega -103.00  -12.00   1.0000    3.0000
omega____ theta____ kappa____ phi______ frames
    -      -39.6512  -57.0000  120.0000 91

  5 omega   26.00   97.00   1.0000    3.0000
omega____ theta____ kappa____ phi______ frames
    -       39.6512 -128.0000   19.0000 71

  6 omega    4.00   70.00   1.0000    3.0000
omega____ theta____ kappa____ phi______ frames
    -       39.6512  -99.0000   90.0000 66

  7 omega   34.00   92.00   1.0000    3.0000
omega____ theta____ kappa____ phi______ frames
    -       39.6512 -142.0000  -84.0000 58

  8 omega    7.00   32.00   1.0000    3.0000
omega____ theta____ kappa____ phi______ frames
    -       44.0000   88.0000  -21.0000 25

  9 omega   13.00   45.00   1.0000    3.0000
omega____ theta____ kappa____ phi______ frames
    -       48.0000   82.0000 -140.0000 32

 10 omega   12.00   37.00   1.0000    3.0000
omega____ theta____ kappa____ phi______ frames
    -       48.0000   84.0000   33.0000 25

 11 omega   17.00   45.00   1.0000    3.0000
omega____ theta____ kappa____ phi______ frames
    -       52.0000   82.0000  -72.0000 28

 12 omega   17.00   42.00   1.0000    3.0000
omega____ theta____ kappa____ phi______ frames
    -       52.0000   81.0000   76.0000 25

 13 omega  -55.00  -28.00   1.0000   12.0000
omega____ theta____ kappa____ phi______ frames
    -      -61.5000  -77.0000  150.0000 27

 14 omega  -54.00  -28.00   1.0000   12.0000
omega____ theta____ kappa____ phi______ frames
    -      -61.5000  -74.0000 -176.0000 26

 15 omega  -54.00  -28.00   1.0000   12.0000
omega____ theta____ kappa____ phi______ frames
    -      -61.5000  -77.0000  120.0000 26

 16 omega   33.00   61.00   1.0000    3.0000
omega____ theta____ kappa____ phi______ frames
    -       64.0000   75.0000  -25.0000 28

 17 omega   32.00   61.00   1.0000    3.0000
omega____ theta____ kappa____ phi______ frames
    -       64.0000   75.0000   84.0000 29

 18 omega  103.00  141.00   1.0000    3.0000
omega____ theta____ kappa____ phi______ frames
    -       64.0000   75.0000   84.0000 38

 19 omega   31.00   59.00   1.0000    3.0000
omega____ theta____ kappa____ phi______ frames
    -       64.0000   75.0000  131.0000 28

 20 omega  109.00  137.00   1.0000    3.0000
omega____ theta____ kappa____ phi______ frames
    -       64.0000   75.0000  -25.0000 28

 21 omega   96.00  123.00   1.0000    3.0000
omega____ theta____ kappa____ phi______ frames
    -       64.0000   75.0000  131.0000 27

 22 omega   37.00   75.00   1.0000    3.0000
omega____ theta____ kappa____ phi______ frames
    -       68.0000   77.0000  171.0000 38

 23 omega  101.00  146.00   1.0000    3.0000
omega____ theta____ kappa____ phi______ frames
    -       68.0000   77.0000   30.0000 45

 24 omega   35.00   75.00   1.0000    3.0000
omega____ theta____ kappa____ phi______ frames
    -       68.0000   77.0000   30.0000 40

 25 omega   34.00   67.00   1.0000    3.0000
omega____ theta____ kappa____ phi______ frames
    -       68.0000   77.0000  -72.0000 33

 26 omega   82.00  142.00   1.0000    3.0000
omega____ theta____ kappa____ phi______ frames
    -       68.0000   77.0000  171.0000 60

 27 omega   39.00   80.00   1.0000    3.0000
omega____ theta____ kappa____ phi______ frames
    -       72.0000   75.0000  -10.0000 41

 28 omega   88.00  120.00   1.0000   12.0000
omega____ theta____ kappa____ phi______ frames
    -       76.0000   77.0000 -125.0000 32

 29 omega   42.00   80.00   1.0000   12.0000
omega____ theta____ kappa____ phi______ frames
    -       76.0000   77.0000 -125.0000 38

 30 omega   30.00  106.00   1.0000   12.0000
omega____ theta____ kappa____ phi______ frames
    -      107.7853  -94.0000   30.0000 76

 31 omega   75.00  170.00   1.0000   12.0000
omega____ theta____ kappa____ phi______ frames
    -      107.7853   77.0000  -30.0000 95

 32 omega   75.00  177.00   1.0000   12.0000
omega____ theta____ kappa____ phi______ frames
    -      107.7853   77.0000  120.0000 102

 33 omega  128.00  168.00   1.0000   12.0000
omega____ theta____ kappa____ phi______ frames
    -      107.7853  125.0000   30.0000 40

 34 omega   78.00  105.00   1.0000   12.0000
omega____ theta____ kappa____ phi______ frames
    -      107.7853   61.0000   90.0000 27

 35 omega   74.00  147.00   1.0000   12.0000
omega____ theta____ kappa____ phi______ frames
    -      107.7853   77.0000 -120.0000 73

 36 omega   78.00  108.00   1.0000   12.0000
omega____ theta____ kappa____ phi______ frames
    -      107.7853   61.0000  -60.0000 30

 37 omega   32.00  103.00   1.0000   12.0000
omega____ theta____ kappa____ phi______ frames
    -      107.7853  -94.0000  120.0000 71

 38 omega   82.00  109.00   1.0000   12.0000
omega____ theta____ kappa____ phi______ frames
    -      107.7853   61.0000   60.0000 27

 39 omega   80.00  170.00   1.0000   12.0000
omega____ theta____ kappa____ phi______ frames
    -      107.7853   61.0000   30.0000 90

 40 omega   74.00  101.00   1.0000   12.0000
omega____ theta____ kappa____ phi______ frames
    -      107.7853   77.0000   30.0000 27

 41 omega   74.00  100.00   1.0000   12.0000
omega____ theta____ kappa____ phi______ frames
    -      107.7853   77.0000    0.0000 26

 42 omega   59.00   98.00   1.0000   12.0000
omega____ theta____ kappa____ phi______ frames
    -      107.7853  -45.0000  150.0000 39

 43 omega   75.00  143.00   1.0000   12.0000
omega____ theta____ kappa____ phi______ frames
    -      107.7853   77.0000  -60.0000 68

 44 omega   33.00  118.00   1.0000   12.0000
omega____ theta____ kappa____ phi______ frames
    -      107.7853 -125.0000    0.0000 85

 45 omega  113.00  177.00   1.0000   12.0000
omega____ theta____ kappa____ phi______ frames
    -      107.7853   77.0000  -90.0000 64

 46 omega   76.00  177.00   1.0000   12.0000
omega____ theta____ kappa____ phi______ frames
    -      107.7853   77.0000 -180.0000 101

 47 omega   74.00  100.00   1.0000   12.0000
omega____ theta____ kappa____ phi______ frames
    -      107.7853   77.0000  -90.0000 26

 48 omega   74.00  177.00   1.0000   12.0000
omega____ theta____ kappa____ phi______ frames
    -      107.7853   77.0000 -150.0000 103

 49 omega   74.00  101.00   1.0000   12.0000
omega____ theta____ kappa____ phi______ frames
    -      107.7853   77.0000   90.0000 27

 50 omega   81.00  108.00   1.0000   12.0000
omega____ theta____ kappa____ phi______ frames
    -      107.7853   61.0000    0.0000 27

 51 omega   74.00  172.00   1.0000   12.0000
omega____ theta____ kappa____ phi______ frames
    -      107.7853   77.0000   60.0000 98
;
_diffrn_measurement_device_type 'SuperNova, Dual, Cu at zero, Atlas'
_diffrn_measurement_method '\w scans'
_diffrn_orient_matrix_UB_11 -0.0945255000
_diffrn_orient_matrix_UB_12 0.0459974000
_diffrn_orient_matrix_UB_13 0.0643834000
_diffrn_orient_matrix_UB_21 -0.1202720000
_diffrn_orient_matrix_UB_22 -0.0389059000
_diffrn_orient_matrix_UB_23 -0.0996133000
_diffrn_orient_matrix_UB_31 -0.0547346000
_diffrn_orient_matrix_UB_32 -0.1353358000
_diffrn_orient_matrix_UB_33 0.0061135000
_diffrn_radiation_monochromator mirror
_diffrn_radiation_type CuK\a
_diffrn_radiation_wavelength 1.54184
_diffrn_reflns_av_R_equivalents 0.0336
_diffrn_reflns_av_unetI/netI 0.0261
_diffrn_reflns_limit_h_max 12
_diffrn_reflns_limit_h_min -12
_diffrn_reflns_limit_k_max 13
_diffrn_reflns_limit_k_min -13
_diffrn_reflns_limit_l_max 17
_diffrn_reflns_limit_l_min -17
_diffrn_reflns_number 22189
_diffrn_reflns_theta_full 67.50
_diffrn_reflns_theta_max 73.92
_diffrn_reflns_theta_min 3.41
_diffrn_source 'SuperNova (Cu) X-ray Source'
_exptl_absorpt_coefficient_mu 1.915
_exptl_absorpt_correction_T_max 1.00000
_exptl_absorpt_correction_T_min 0.79362
_exptl_absorpt_correction_type multi-scan
_exptl_absorpt_process_details
;
CrysAlisPro, Agilent Technologies,
Version 1.171.35.19 (release 27-10-2011 CrysAlis171 .NET)
(compiled Oct 27 2011,15:02:11)
Empirical absorption correction using spherical harmonics,
 implemented in SCALE3 ABSPACK scaling algorithm.
;
_exptl_crystal_colour green
_exptl_crystal_density_diffrn 1.430
_exptl_crystal_density_method 'not measured'
_exptl_crystal_description block
_exptl_crystal_F_000 648
_exptl_crystal_size_max 0.16
_exptl_crystal_size_mid 0.13
_exptl_crystal_size_min 0.10
_refine_diff_density_max 1.130
_refine_diff_density_min -0.820
_refine_diff_density_rms 0.096
_refine_ls_extinction_method none
_refine_ls_goodness_of_fit_ref 1.049
_refine_ls_hydrogen_treatment mixed
_refine_ls_matrix_type full
_refine_ls_number_parameters 422
_refine_ls_number_reflns 5737
_refine_ls_number_restraints 19
_refine_ls_restrained_S_all 1.060
_refine_ls_R_factor_all 0.0624
_refine_ls_R_factor_gt 0.0549
_refine_ls_shift/su_max 0.001
_refine_ls_shift/su_mean 0.000
_refine_ls_structure_factor_coef Fsqd
_refine_ls_weighting_details 'calc w=1/[\s^2^(Fo^2^)+(0.0996P)^2^+1.8571P] where P=(Fo^2^+2Fc^2^)/3'
_refine_ls_weighting_scheme calc
_refine_ls_wR_factor_gt 0.1550
_refine_ls_wR_factor_ref 0.1646
_reflns_number_gt 4919
_reflns_number_total 5737
_reflns_threshold_expression >2sigma(I)
_cod_data_source_file c4dt02428a2.cif
_cod_data_source_block 3
_cod_depositor_comments 'Adding full bibliography for 7032579--7032585.cif.'
_cod_original_cell_volume 1467.04(13)
_cod_original_formula_sum 'C49.50 H49.50 Cu3 N10 O18'
_cod_database_code 7032584
_reflns_odcompleteness_completeness 98.84
_reflns_odcompleteness_iscentric 1
_reflns_odcompleteness_theta 66.97
_olex2_refinement_description
;
1. Fixed Uiso
 At 1.2 times of:
  All C(H) groups, {H37A,H37B} of O37, All C(H,H) groups, All N(H) groups
 At 1.5 times of:
  All C(H,H,H) groups, {H36A,H36B} of O36, All O(H) groups
2. Restrained distances
 O27-H27
 0.85 with sigma of 0.02
3. Uiso/Uaniso restraints and constraints
Uanis(C40) \\sim Ueq, Uanis(C39) \\sim Ueq, Uanis(C38) \\sim Ueq: with sigma of
0.01 and sigma for terminal atoms of 0.002
4. Others
 Fixed Sof: N31(0.5) O33(0.5) N34(0.5) O35(0.5) C41(0.75) H41(0.75) C42(0.75)
 H42(0.75) C43(0.75) H43(0.75) C44(0.75) H44(0.75) C45(0.75) H45(0.75)
 C46(0.75) H46(0.75) C38(0.75) H38(0.75) C39(0.75) H39(0.75) C40(0.75)
 H40(0.75) O36(0.5) H36A(0.5) H36B(0.5) O37(0.5) H37A(0.5) H37B(0.5)
5.a Free rotating group:
 O36(H36A,H36B), O37(H37A,H37B)
5.b Secondary CH2 refined with riding coordinates:
 C28(H28A,H28B)
5.c Aromatic/amide H refined with riding coordinates:
 N4(H4), C6(H6), C8(H8), C9(H9), C11(H11), N16(H16), C18(H18), C20(H20),
 C21(H21), C23(H23), C41(H41), C42(H42), C43(H43), C44(H44), C45(H45), C46(H46),
  C38(H38), C39(H39), C40(H40)
5.d Idealised Me refined as rotating group:
 C29(H29A,H29B,H29C)
;

loop_
_space_group_symop_id
_space_group_symop_operation_xyz
1 'x, y, z'
2 '-x, -y, -z'

loop_
_atom_site_label
_atom_site_type_symbol
_atom_site_fract_x
_atom_site_fract_y
_atom_site_fract_z
_atom_site_U_iso_or_equiv
_atom_site_adp_type
_atom_site_occupancy
_atom_site_calc_flag
_atom_site_disorder_assembly
_atom_site_disorder_group
_atom_site_site_symmetry_order
_atom_site_refinement_flags_posn
_atom_site_refinement_flags_adp
_atom_site_refinement_flags_occupancy
Cu1 Cu 1.50978(4) 0.88878(4) 0.44882(3) 0.02661(16) Uani 1 d . . 1 . . .
Cu2 Cu 0.5000 0.5000 0.0000 0.02999(19) Uani 1 d . . 2 S T P
N3 N 0.6597(3) 0.6325(3) 0.1189(2) 0.0317(6) Uani 1 d . . 1 . . .
N4 N 0.7918(3) 0.6235(3) 0.1383(2) 0.0328(6) Uani 1 d . . 1 . . .
H4 H 0.8160 0.5590 0.1045 0.039 Uiso 1 calc . . 1 R . .
C5 C 0.8814(3) 0.7296(3) 0.2184(2) 0.0303(6) Uani 1 d . . 1 . . .
C6 C 1.0268(3) 0.7619(3) 0.2658(2) 0.0326(7) Uani 1 d . . 1 . . .
H6 H 1.0794 0.7071 0.2441 0.039 Uiso 1 calc . . 1 R . .
C7 C 1.0880(3) 0.8778(3) 0.3456(2) 0.0317(7) Uani 1 d . . 1 . . .
C8 C 1.0095(3) 0.9599(3) 0.3778(3) 0.0351(7) Uani 1 d . . 1 . . .
H8 H 1.0567 1.0402 0.4318 0.042 Uiso 1 calc . . 1 R . .
C9 C 0.8675(3) 0.9264(3) 0.3330(3) 0.0352(7) Uani 1 d . . 1 . . .
H9 H 0.8150 0.9806 0.3562 0.042 Uiso 1 calc . . 1 R . .
C10 C 0.8025(3) 0.8081(3) 0.2511(2) 0.0311(7) Uani 1 d . . 1 . . .
C11 C 0.6629(3) 0.7403(3) 0.1857(2) 0.0311(7) Uani 1 d . . 1 . . .
H11 H 0.5835 0.7685 0.1897 0.037 Uiso 1 calc . . 1 R . .
C12 C 1.2415(3) 0.9187(3) 0.4021(2) 0.0314(7) Uani 1 d . . 1 . . .
O13 O 1.3083(2) 0.8409(2) 0.37940(18) 0.0354(5) Uani 1 d . . 1 . . .
O14 O 1.2926(2) 1.0299(2) 0.46960(19) 0.0390(5) Uani 1 d . . 1 . . .
N15 N 1.5316(3) 1.3648(3) 0.0600(2) 0.0323(6) Uani 1 d . . 1 . . .
N16 N 1.5027(3) 1.3646(3) 0.1501(2) 0.0341(6) Uani 1 d . . 1 . . .
H16 H 1.4664 1.4181 0.1850 0.041 Uiso 1 calc . . 1 R . .
C17 C 1.5384(3) 1.2692(3) 0.1780(2) 0.0323(7) Uani 1 d . . 1 . . .
C18 C 1.5256(3) 1.2315(3) 0.2634(3) 0.0336(7) Uani 1 d . . 1 . . .
H18 H 1.4903 1.2755 0.3148 0.040 Uiso 1 calc . . 1 R . .
C19 C 1.5671(3) 1.1269(3) 0.2684(2) 0.0314(7) Uani 1 d . . 1 . . .
C20 C 1.6225(4) 1.0631(3) 0.1930(3) 0.0358(7) Uani 1 d . . 1 . . .
H20 H 1.6495 0.9910 0.1990 0.043 Uiso 1 calc . . 1 R . .
C21 C 1.6382(4) 1.1029(4) 0.1116(3) 0.0396(8) Uani 1 d . . 1 . . .
H21 H 1.6781 1.0612 0.0623 0.048 Uiso 1 calc . . 1 R . .
C22 C 1.5936(3) 1.2075(3) 0.1031(2) 0.0337(7) Uani 1 d . . 1 . . .
C23 C 1.5862(4) 1.2733(3) 0.0313(3) 0.0354(7) Uani 1 d . . 1 . . .
H23 H 1.6165 1.2539 -0.0290 0.042 Uiso 1 calc . . 1 R . .
C24 C 1.5491(3) 1.0785(3) 0.3557(2) 0.0308(7) Uani 1 d . . 1 . . .
O25 O 1.5503(2) 0.9652(2) 0.34406(18) 0.0345(5) Uani 1 d . . 1 . . .
O26 O 1.4675(3) 0.8455(2) 0.56752(18) 0.0379(5) Uani 1 d . . 1 . . .
O27 O 1.5421(3) 0.7080(3) 0.3807(2) 0.0485(6) Uani 1 d . . 1 D . .
H27 H 1.471(4) 0.641(3) 0.356(4) 0.073 Uiso 1 d . . 1 DR . .
C28 C 1.6651(8) 0.6738(7) 0.4212(7) 0.110(3) Uani 1 d . . 1 . . .
H28A H 1.6641 0.5957 0.3682 0.132 Uiso 1 calc . . 1 R . .
H28B H 1.7503 0.7439 0.4287 0.132 Uiso 1 calc . . 1 R . .
C29 C 1.6810(11) 0.6511(11) 0.5139(10) 0.165(5) Uani 1 d . . 1 . . .
H29A H 1.6975 0.7311 0.5698 0.248 Uiso 1 calc . . 1 GR . .
H29B H 1.7615 0.6197 0.5268 0.248 Uiso 1 calc . . 1 GR . .
H29C H 1.5952 0.5863 0.5104 0.248 Uiso 1 calc . . 1 GR . .
O30 O 0.3488(3) 0.5379(3) 0.1044(2) 0.0520(7) Uani 1 d . . 1 . . .
N31 N 0.2311(7) 0.5490(6) 0.1030(6) 0.0397(13) Uani 0.50 d A 2 1 . . .
O32 O 0.1745(5) 0.5471(5) 0.1692(4) 0.0889(12) Uani 1 d . . 1 . . .
O33 O 0.1630(6) 0.5577(7) 0.0263(5) 0.0466(13) Uani 0.50 d A 2 1 . . .
N34 N 0.2833(9) 0.5330(8) 0.1581(7) 0.063(2) Uani 0.50 d A 1 1 . . .
O35 O 0.3399(9) 0.4986(8) 0.2341(6) 0.075(2) Uani 0.50 d A 1 1 . . .
C41 C 0.0641(8) 0.2216(8) 0.0428(6) 0.080(2) Uani 0.75 d . . 1 . . .
H41 H 0.0369 0.2612 -0.0056 0.096 Uiso 0.75 calc . . 1 R . .
C42 C 0.1542(8) 0.1516(8) 0.0304(5) 0.079(2) Uani 0.75 d . . 1 . . .
H42 H 0.1911 0.1428 -0.0270 0.094 Uiso 0.75 calc . . 1 R . .
C43 C 0.1912(8) 0.0944(7) 0.1000(6) 0.078(2) Uani 0.75 d . . 1 . . .
H43 H 0.2524 0.0446 0.0898 0.094 Uiso 0.75 calc . . 1 R . .
C44 C 0.1416(9) 0.1076(9) 0.1844(6) 0.084(2) Uani 0.75 d . . 1 . . .
H44 H 0.1695 0.0681 0.2327 0.101 Uiso 0.75 calc . . 1 R . .
C45 C 0.0531(10) 0.1767(10) 0.1990(7) 0.097(3) Uani 0.75 d . . 1 . . .
H45 H 0.0186 0.1860 0.2575 0.116 Uiso 0.75 calc . . 1 R . .
C46 C 0.0135(8) 0.2332(9) 0.1287(7) 0.091(3) Uani 0.75 d . . 1 . . .
H46 H -0.0496 0.2810 0.1387 0.109 Uiso 0.75 calc . . 1 R . .
C38 C 0.0235(9) 0.5100(8) 0.4062(7) 0.089(2) Uani 0.75 d . . 1 . U .
H38 H 0.0401 0.5185 0.3441 0.106 Uiso 0.75 calc . . 1 R . .
C39 C 0.1045(8) 0.6003(8) 0.5022(8) 0.092(3) Uani 0.75 d . . 1 . U .
H39 H 0.1790 0.6708 0.5044 0.111 Uiso 0.75 calc . . 1 R . .
C40 C 0.0829(8) 0.5932(9) 0.5941(7) 0.091(3) Uani 0.75 d . . 1 . U .
H40 H 0.1403 0.6584 0.6573 0.110 Uiso 0.75 calc . . 1 R . .
O36 O 0.3445(6) 0.4653(6) 0.2974(5) 0.0532(14) Uani 0.50 d B 2 1 . . .
H36A H 0.2642 0.4715 0.2735 0.080 Uiso 0.50 d B 2 1 G . .
H36B H 0.3412 0.4313 0.3438 0.080 Uiso 0.50 d B 2 1 G . .
O37 O 0.1157(6) 0.5753(8) -0.0494(5) 0.0634(17) Uani 0.50 d C 1 1 . . .
H37A H 0.1279 0.5697 0.0105 0.076 Uiso 0.50 d C 1 1 G . .
H37B H 0.0387 0.5903 -0.0670 0.076 Uiso 0.50 d C 1 1 G . .

loop_
_atom_site_aniso_label
_atom_site_aniso_U_11
_atom_site_aniso_U_22
_atom_site_aniso_U_33
_atom_site_aniso_U_23
_atom_site_aniso_U_13
_atom_site_aniso_U_12
Cu1 0.0175(2) 0.0278(3) 0.0309(3) 0.01734(19) -0.00179(17) -0.00004(17)
Cu2 0.0209(3) 0.0304(4) 0.0311(3) 0.0199(3) -0.0056(2) -0.0045(2)
N3 0.0187(11) 0.0348(14) 0.0366(14) 0.0199(12) -0.0023(10) -0.0002(10)
N4 0.0189(11) 0.0323(14) 0.0377(14) 0.0107(11) -0.0038(10) 0.0031(10)
C5 0.0227(14) 0.0311(16) 0.0309(15) 0.0137(13) -0.0006(11) 0.0015(12)
C6 0.0219(14) 0.0367(17) 0.0342(16) 0.0156(14) -0.0005(12) 0.0035(12)
C7 0.0196(14) 0.0382(18) 0.0338(15) 0.0187(14) 0.0006(12) 0.0019(12)
C8 0.0252(15) 0.0378(18) 0.0335(16) 0.0110(14) -0.0003(12) 0.0035(13)
C9 0.0239(14) 0.0396(18) 0.0348(16) 0.0120(14) -0.0005(12) 0.0056(13)
C10 0.0197(13) 0.0380(17) 0.0314(15) 0.0168(13) -0.0003(11) 0.0025(12)
C11 0.0201(13) 0.0361(17) 0.0328(15) 0.0162(13) -0.0015(11) 0.0041(12)
C12 0.0216(14) 0.0365(17) 0.0305(15) 0.0182(13) -0.0006(11) -0.0011(12)
O13 0.0190(10) 0.0359(12) 0.0410(12) 0.0119(10) -0.0033(9) 0.0026(9)
O14 0.0197(10) 0.0395(13) 0.0444(13) 0.0107(11) -0.0061(9) 0.0033(9)
N15 0.0270(12) 0.0334(14) 0.0320(13) 0.0202(11) -0.0013(10) -0.0001(11)
N16 0.0366(14) 0.0359(15) 0.0349(14) 0.0237(12) 0.0071(11) 0.0100(12)
C17 0.0263(14) 0.0317(16) 0.0361(16) 0.0187(13) 0.0013(12) 0.0029(12)
C18 0.0318(15) 0.0373(17) 0.0361(16) 0.0235(14) 0.0072(13) 0.0085(13)
C19 0.0237(14) 0.0334(16) 0.0342(15) 0.0196(13) 0.0002(12) 0.0019(12)
C20 0.0357(16) 0.0345(17) 0.0418(17) 0.0236(14) 0.0067(14) 0.0110(14)
C21 0.0430(19) 0.0416(19) 0.0396(17) 0.0219(15) 0.0105(14) 0.0149(15)
C22 0.0292(15) 0.0359(17) 0.0340(16) 0.0195(14) 0.0026(12) 0.0038(13)
C23 0.0358(16) 0.0360(18) 0.0321(15) 0.0183(14) 0.0036(13) 0.0051(14)
C24 0.0183(13) 0.0340(17) 0.0370(16) 0.0218(14) -0.0019(11) 0.0001(11)
O25 0.0347(12) 0.0336(12) 0.0399(12) 0.0237(10) 0.0087(9) 0.0081(9)
O26 0.0465(14) 0.0340(12) 0.0369(12) 0.0227(10) 0.0102(10) 0.0088(10)
O27 0.0578(17) 0.0330(13) 0.0566(16) 0.0191(12) 0.0162(13) 0.0140(12)
C28 0.092(5) 0.075(4) 0.142(7) 0.038(4) -0.017(4) 0.029(4)
C29 0.127(8) 0.195(11) 0.254(14) 0.175(11) 0.064(9) 0.072(8)
O30 0.0369(14) 0.0562(17) 0.0735(19) 0.0341(15) 0.0251(14) 0.0122(12)
N31 0.034(3) 0.033(3) 0.056(4) 0.023(3) 0.017(3) 0.006(2)
O32 0.082(3) 0.104(3) 0.103(3) 0.036(3) 0.052(2) 0.048(2)
O33 0.027(3) 0.049(3) 0.056(3) 0.012(3) 0.006(2) 0.009(2)
N34 0.054(5) 0.054(5) 0.070(5) 0.011(4) 0.013(4) 0.011(4)
O35 0.085(5) 0.073(5) 0.060(4) 0.029(4) 0.003(4) 0.022(4)
C41 0.060(4) 0.078(5) 0.068(4) 0.020(4) 0.006(3) -0.021(4)
C42 0.067(4) 0.078(5) 0.058(4) 0.012(3) 0.019(3) -0.021(4)
C43 0.065(4) 0.070(4) 0.067(4) 0.010(3) 0.018(3) -0.017(3)
C44 0.075(5) 0.094(6) 0.069(4) 0.030(4) 0.025(4) -0.001(4)
C45 0.082(5) 0.130(8) 0.087(6) 0.054(6) 0.043(5) 0.015(5)
C46 0.057(4) 0.099(6) 0.101(6) 0.037(5) 0.022(4) -0.002(4)
C38 0.072(4) 0.086(5) 0.108(5) 0.062(4) 0.011(4) 0.006(4)
C39 0.058(4) 0.071(4) 0.121(6) 0.049(4) 0.001(4) -0.022(3)
C40 0.056(4) 0.084(5) 0.099(5) 0.040(4) -0.015(4) -0.016(3)
O36 0.051(3) 0.055(4) 0.049(3) 0.022(3) 0.013(3) 0.006(3)
O37 0.033(3) 0.088(5) 0.069(4) 0.033(4) 0.005(3) 0.021(3)

loop_
_atom_type_symbol
_atom_type_description
_atom_type_scat_dispersion_real
_atom_type_scat_dispersion_imag
_atom_type_scat_source
C C 0.0181 0.0091 'International Tables Vol C Tables 4.2.6.8 and 6.1.1.4'
H H 0.0000 0.0000 'International Tables Vol C Tables 4.2.6.8 and 6.1.1.4'
Cu Cu -1.9646 0.5888 'International Tables Vol C Tables 4.2.6.8 and 6.1.1.4'
N N 0.0311 0.0180 'International Tables Vol C Tables 4.2.6.8 and 6.1.1.4'
O O 0.0492 0.0322 'International Tables Vol C Tables 4.2.6.8 and 6.1.1.4'

loop_
_geom_angle_atom_site_label_1
_geom_angle_atom_site_label_2
_geom_angle_atom_site_label_3
_geom_angle
_geom_angle_site_symmetry_1
_geom_angle_site_symmetry_3
O13 Cu1 Cu1 86.25(8) . 2_876
O13 Cu1 O25 88.51(10) . .
O13 Cu1 O26 90.93(10) . .
O13 Cu1 O27 98.85(11) . .
O14 Cu1 Cu1 82.40(8) 2_876 2_876
O14 Cu1 O13 168.59(10) 2_876 .
O14 Cu1 O25 89.69(10) 2_876 .
O14 Cu1 O26 88.67(11) 2_876 .
O14 Cu1 O27 92.55(11) 2_876 .
O25 Cu1 Cu1 86.75(7) . 2_876
O25 Cu1 O27 97.26(11) . .
O26 Cu1 Cu1 82.12(8) . 2_876
O26 Cu1 O25 168.86(10) . .
O26 Cu1 O27 93.82(11) . .
O27 Cu1 Cu1 173.56(8) . 2_876
N3 Cu2 N3 180.0 . 2_665
N3 Cu2 N15 88.79(10) . 1_445
N3 Cu2 N15 91.21(10) 2_665 1_445
N3 Cu2 N15 91.21(10) . 2_775
N3 Cu2 N15 88.79(10) 2_665 2_775
N3 Cu2 O30 92.74(11) . 2_665
N3 Cu2 O30 92.74(11) 2_665 .
N3 Cu2 O30 87.26(11) . .
N3 Cu2 O30 87.26(11) 2_665 2_665
N15 Cu2 N15 180.00(7) 2_775 1_445
N15 Cu2 O30 91.68(11) 2_775 .
N15 Cu2 O30 88.32(11) 2_775 2_665
N15 Cu2 O30 88.32(11) 1_445 .
N15 Cu2 O30 91.68(11) 1_445 2_665
O30 Cu2 O30 179.999(1) 2_665 .
N4 N3 Cu2 121.6(2) . .
C11 N3 Cu2 130.1(2) . .
C11 N3 N4 108.2(2) . .
N3 N4 H4 125.2 . .
N3 N4 C5 109.6(3) . .
C5 N4 H4 125.2 . .
N4 C5 C6 130.0(3) . .
N4 C5 C10 107.5(3) . .
C10 C5 C6 122.5(3) . .
C5 C6 H6 122.0 . .
C7 C6 C5 116.0(3) . .
C7 C6 H6 122.0 . .
C6 C7 C8 122.0(3) . .
C6 C7 C12 119.7(3) . .
C8 C7 C12 118.3(3) . .
C7 C8 H8 119.2 . .
C9 C8 C7 121.7(3) . .
C9 C8 H8 119.2 . .
C8 C9 H9 121.4 . .
C8 C9 C10 117.3(3) . .
C10 C9 H9 121.4 . .
C5 C10 C9 120.5(3) . .
C5 C10 C11 104.7(3) . .
C9 C10 C11 134.8(3) . .
N3 C11 C10 109.9(3) . .
N3 C11 H11 125.0 . .
C10 C11 H11 125.0 . .
O13 C12 C7 118.2(3) . .
O13 C12 O14 125.6(3) . .
O14 C12 C7 116.2(3) . .
C12 O13 Cu1 120.5(2) . .
C12 O14 Cu1 125.2(2) . 2_876
N16 N15 Cu2 120.2(2) . 1_665
C23 N15 Cu2 131.6(2) . 1_665
C23 N15 N16 108.1(3) . .
N15 N16 H16 125.1 . .
N15 N16 C17 109.8(3) . .
C17 N16 H16 125.1 . .
N16 C17 C18 130.1(3) . .
N16 C17 C22 107.4(3) . .
C22 C17 C18 122.6(3) . .
C17 C18 H18 121.9 . .
C19 C18 C17 116.2(3) . .
C19 C18 H18 121.9 . .
C18 C19 C20 121.9(3) . .
C18 C19 C24 118.4(3) . .
C20 C19 C24 119.8(3) . .
C19 C20 H20 119.3 . .
C21 C20 C19 121.4(3) . .
C21 C20 H20 119.3 . .
C20 C21 H21 121.0 . .
C20 C21 C22 118.0(3) . .
C22 C21 H21 121.0 . .
C17 C22 C21 119.9(3) . .
C17 C22 C23 104.5(3) . .
C21 C22 C23 135.6(3) . .
N15 C23 C22 110.2(3) . .
N15 C23 H23 124.9 . .
C22 C23 H23 124.9 . .
O25 C24 C19 116.8(3) . .
O26 C24 C19 116.7(3) 2_876 .
O26 C24 O25 126.5(3) 2_876 .
C24 O25 Cu1 119.4(2) . .
C24 O26 Cu1 125.1(2) 2_876 .
Cu1 O27 H27 118(4) . .
C28 O27 Cu1 124.2(4) . .
C28 O27 H27 108(4) . .
O27 C28 H28A 107.6 . .
O27 C28 H28B 107.6 . .
H28A C28 H28B 107.0 . .
C29 C28 O27 118.9(8) . .
C29 C28 H28A 107.6 . .
C29 C28 H28B 107.6 . .
C28 C29 H29A 109.5 . .
C28 C29 H29B 109.5 . .
C28 C29 H29C 109.5 . .
H29A C29 H29B 109.5 . .
H29A C29 H29C 109.5 . .
H29B C29 H29C 109.5 . .
N31 O30 Cu2 143.6(4) . .
N34 O30 Cu2 164.5(6) . .
N34 O30 N31 46.8(5) . .
O32 N31 O30 126.4(7) . .
O32 N31 O33 115.6(6) . .
O33 N31 O30 117.9(6) . .
N31 O32 N34 46.2(5) . .
N31 O33 H37A 150.0 . .
O30 N34 O32 140.4(11) . .
O30 N34 O35 111.8(9) . .
O32 N34 O35 107.8(9) . .
C42 C41 H41 121.0 . .
C42 C41 C46 118.0(9) . .
C46 C41 H41 121.0 . .
C41 C42 H42 119.9 . .
C43 C42 C41 120.3(7) . .
C43 C42 H42 119.9 . .
C42 C43 H43 119.5 . .
C42 C43 C44 121.0(9) . .
C44 C43 H43 119.5 . .
C43 C44 H44 120.0 . .
C45 C44 C43 120.0(9) . .
C45 C44 H44 120.0 . .
C44 C45 H45 120.2 . .
C44 C45 C46 119.5(8) . .
C46 C45 H45 120.2 . .
C41 C46 H46 119.4 . .
C45 C46 C41 121.2(10) . .
C45 C46 H46 119.4 . .
C39 C38 H38 121.7 . .
C40 C38 H38 121.7 2_566 .
C40 C38 C39 116.6(8) 2_566 .
C38 C39 H39 118.1 . .
C40 C39 C38 123.8(7) . .
C40 C39 H39 118.1 . .
C38 C40 H40 120.2 2_566 .
C39 C40 C38 119.6(8) . 2_566
C39 C40 H40 120.2 . .
H36A O36 H36B 109.5 . .

loop_
_geom_bond_atom_site_label_1
_geom_bond_atom_site_label_2
_geom_bond_distance
_geom_bond_site_symmetry_2
Cu1 Cu1 2.6324(9) 2_876
Cu1 O13 1.959(2) .
Cu1 O14 1.953(2) 2_876
Cu1 O25 1.971(2) .
Cu1 O26 1.966(2) .
Cu1 O27 2.161(3) .
Cu2 N3 2.012(3) .
Cu2 N3 2.012(3) 2_665
Cu2 N15 2.014(3) 2_775
Cu2 N15 2.014(3) 1_445
Cu2 O30 2.373(3) 2_665
Cu2 O30 2.373(3) .
N3 N4 1.358(4) .
N3 C11 1.317(5) .
N4 H4 0.8800 .
N4 C5 1.366(4) .
C5 C6 1.409(4) .
C5 C10 1.395(5) .
C6 H6 0.9500 .
C6 C7 1.377(5) .
C7 C8 1.420(5) .
C7 C12 1.498(4) .
C8 H8 0.9500 .
C8 C9 1.370(4) .
C9 H9 0.9500 .
C9 C10 1.411(5) .
C10 C11 1.421(4) .
C11 H11 0.9500 .
C12 O13 1.261(4) .
C12 O14 1.264(4) .
O14 Cu1 1.953(2) 2_876
N15 Cu2 2.014(3) 1_665
N15 N16 1.359(4) .
N15 C23 1.310(5) .
N16 H16 0.8800 .
N16 C17 1.360(4) .
C17 C18 1.403(4) .
C17 C22 1.399(5) .
C18 H18 0.9500 .
C18 C19 1.377(5) .
C19 C20 1.415(5) .
C19 C24 1.504(4) .
C20 H20 0.9500 .
C20 C21 1.368(5) .
C21 H21 0.9500 .
C21 C22 1.405(5) .
C22 C23 1.418(4) .
C23 H23 0.9500 .
C24 O25 1.263(4) .
C24 O26 1.259(4) 2_876
O26 C24 1.259(4) 2_876
O27 H27 0.84(2) .
O27 C28 1.462(7) .
C28 H28A 0.9900 .
C28 H28B 0.9900 .
C28 C29 1.386(12) .
C29 H29A 0.9800 .
C29 H29B 0.9800 .
C29 H29C 0.9800 .
O30 N31 1.238(7) .
O30 N34 1.110(9) .
N31 O32 1.194(7) .
N31 O33 1.205(9) .
O32 N34 1.197(9) .
O33 H37A 0.4544 .
N34 O35 1.316(12) .
O35 H36A 1.0727 .
C41 H41 0.9500 .
C41 C42 1.367(12) .
C41 C46 1.395(11) .
C42 H42 0.9500 .
C42 C43 1.363(12) .
C43 H43 0.9500 .
C43 C44 1.369(10) .
C44 H44 0.9500 .
C44 C45 1.350(13) .
C45 H45 0.9500 .
C45 C46 1.372(12) .
C46 H46 0.9500 .
C38 H38 0.9500 .
C38 C39 1.393(13) .
C38 C40 1.390(10) 2_566
C39 H39 0.9500 .
C39 C40 1.376(13) .
C40 C38 1.390(10) 2_566
C40 H40 0.9500 .
O36 H36A 0.8499 .
O36 H36B 0.8503 .
O37 H37A 0.8506 .
O37 H37B 0.8500 .

loop_
_geom_hbond_atom_site_label_D
_geom_hbond_atom_site_label_H
_geom_hbond_atom_site_label_A
_geom_hbond_distance_DH
_geom_hbond_distance_HA
_geom_hbond_distance_DA
_geom_hbond_angle_DHA
_geom_hbond_site_symmetry_A
N16 H16 O30 0.88 2.39 2.940(4) 120.5 1_665
N16 H16 O35 0.88 1.90 2.751(9) 163.7 1_665
N16 H16 O36 0.88 2.24 3.033(7) 150.4 1_665
O27 H27 O35 0.84(2) 1.96(3) 2.717(8) 148(5) 1_655
O27 H27 O36 0.84(2) 1.94(2) 2.762(7) 166(5) 1_655
O36 H36A O32 0.85 2.07 2.762(8) 137.8 .
O37 H37A O30 0.85 2.54 3.082(7) 122.5 .
O37 H37A N31 0.85 1.61 2.367(10) 145.9 .

loop_
_geom_torsion_atom_site_label_1
_geom_torsion_atom_site_label_2
_geom_torsion_atom_site_label_3
_geom_torsion_atom_site_label_4
_geom_torsion
_geom_torsion_site_symmetry_1
_geom_torsion_site_symmetry_4
Cu1 Cu1 O13 C12 -0.5(2) 2_876 .
Cu1 Cu1 O25 C24 -2.2(2) 2_876 .
Cu1 Cu1 O26 C24 -2.0(2) 2_876 2_876
Cu1 Cu1 O27 C28 -22.0(10) 2_876 .
Cu1 O27 C28 C29 69.6(9) . .
Cu2 N3 N4 C5 175.8(2) . .
Cu2 N3 C11 C10 -175.2(2) . .
Cu2 N15 N16 C17 -177.0(2) 1_665 .
Cu2 N15 C23 C22 176.3(2) 1_665 .
Cu2 O30 N31 O32 166.0(4) . .
Cu2 O30 N31 O33 -10.9(10) . .
Cu2 O30 N34 O32 -142.4(15) . .
Cu2 O30 N34 O35 36(2) . .
N3 Cu2 N3 N4 -70(27) 2_665 .
N3 Cu2 N3 C11 106(27) 2_665 .
N3 Cu2 O30 N31 -39.5(6) 2_665 .
N3 Cu2 O30 N31 140.5(6) . .
N3 Cu2 O30 N34 85.1(19) 2_665 .
N3 Cu2 O30 N34 -94.9(19) . .
N3 N4 C5 C6 179.4(3) . .
N3 N4 C5 C10 0.4(4) . .
N4 N3 C11 C10 1.4(3) . .
N4 C5 C6 C7 179.7(3) . .
N4 C5 C10 C9 -179.5(3) . .
N4 C5 C10 C11 0.5(3) . .
C5 C6 C7 C8 -0.2(5) . .
C5 C6 C7 C12 178.6(3) . .
C5 C10 C11 N3 -1.2(4) . .
C6 C5 C10 C9 1.4(5) . .
C6 C5 C10 C11 -178.6(3) . .
C6 C7 C8 C9 1.9(5) . .
C6 C7 C12 O13 -4.9(4) . .
C6 C7 C12 O14 175.3(3) . .
C7 C8 C9 C10 -1.8(5) . .
C7 C12 O13 Cu1 179.2(2) . .
C7 C12 O14 Cu1 -177.5(2) . 2_876
C8 C7 C12 O13 174.0(3) . .
C8 C7 C12 O14 -5.8(4) . .
C8 C9 C10 C5 0.3(5) . .
C8 C9 C10 C11 -179.7(3) . .
C9 C10 C11 N3 178.8(3) . .
C10 C5 C6 C7 -1.4(5) . .
C11 N3 N4 C5 -1.1(3) . .
C12 C7 C8 C9 -177.0(3) . .
O13 Cu1 O25 C24 84.1(2) . .
O13 Cu1 O26 C24 -88.0(3) . 2_876
O13 Cu1 O27 C28 -164.2(5) . .
O13 C12 O14 Cu1 2.8(5) . 2_876
O14 Cu1 O13 C12 -6.3(7) 2_876 .
O14 Cu1 O25 C24 -84.7(2) 2_876 .
O14 Cu1 O26 C24 80.5(3) 2_876 2_876
O14 Cu1 O27 C28 16.2(5) 2_876 .
O14 C12 O13 Cu1 -1.1(4) . .
N15 Cu2 N3 N4 -121.4(2) 2_775 .
N15 Cu2 N3 N4 58.6(2) 1_445 .
N15 Cu2 N3 C11 -125.2(3) 1_445 .
N15 Cu2 N3 C11 54.8(3) 2_775 .
N15 Cu2 O30 N31 -130.6(6) 1_445 .
N15 Cu2 O30 N31 49.4(6) 2_775 .
N15 Cu2 O30 N34 174.0(19) 2_775 .
N15 Cu2 O30 N34 -6.0(19) 1_445 .
N15 N16 C17 C18 -178.8(3) . .
N15 N16 C17 C22 0.7(3) . .
N16 N15 C23 C22 0.7(4) . .
N16 C17 C18 C19 177.7(3) . .
N16 C17 C22 C21 -179.3(3) . .
N16 C17 C22 C23 -0.3(3) . .
C17 C18 C19 C20 1.4(5) . .
C17 C18 C19 C24 -177.1(3) . .
C17 C22 C23 N15 -0.2(4) . .
C18 C17 C22 C21 0.3(5) . .
C18 C17 C22 C23 179.3(3) . .
C18 C19 C20 C21 0.4(5) . .
C18 C19 C24 O25 161.0(3) . .
C18 C19 C24 O26 -18.1(4) . 2_876
C19 C20 C21 C22 -1.8(5) . .
C19 C24 O25 Cu1 -174.33(18) . .
C20 C19 C24 O25 -17.6(4) . .
C20 C19 C24 O26 163.3(3) . 2_876
C20 C21 C22 C17 1.5(5) . .
C20 C21 C22 C23 -177.1(4) . .
C21 C22 C23 N15 178.5(4) . .
C22 C17 C18 C19 -1.7(5) . .
C23 N15 N16 C17 -0.9(3) . .
C24 C19 C20 C21 178.9(3) . .
O25 Cu1 O13 C12 -87.3(2) . .
O25 Cu1 O26 C24 -1.0(7) . 2_876
O25 Cu1 O27 C28 106.2(5) . .
O26 Cu1 O13 C12 81.5(2) . .
O26 Cu1 O25 C24 -3.2(6) . .
O26 Cu1 O27 C28 -72.6(5) . .
O26 C24 O25 Cu1 4.6(4) 2_876 .
O27 Cu1 O13 C12 175.5(2) . .
O27 Cu1 O25 C24 -177.2(2) . .
O27 Cu1 O26 C24 173.0(3) . 2_876
O30 Cu2 N3 N4 147.0(2) . .
O30 Cu2 N3 N4 -33.0(2) 2_665 .
O30 Cu2 N3 C11 143.2(3) 2_665 .
O30 Cu2 N3 C11 -36.8(3) . .
O30 Cu2 O30 N31 -4(17) 2_665 .
O30 Cu2 O30 N34 121(17) 2_665 .
O30 N31 O32 N34 -3.4(7) . .
N31 O30 N34 O32 -4.5(9) . .
N31 O30 N34 O35 174.0(11) . .
N31 O32 N34 O30 4.7(10) . .
N31 O32 N34 O35 -173.8(11) . .
O33 N31 O32 N34 173.6(11) . .
N34 O30 N31 O32 3.6(7) . .
N34 O30 N31 O33 -173.3(11) . .
C41 C42 C43 C44 -1.2(10) . .
C42 C41 C46 C45 0.3(11) . .
C42 C43 C44 C45 0.9(12) . .
C43 C44 C45 C46 0.0(13) . .
C44 C45 C46 C41 -0.6(13) . .
C46 C41 C42 C43 0.6(10) . .
C38 C39 C40 C38 1.2(17) . 2_566
C40 C38 C39 C40 -1.2(16) 2_566 .
